data_1550479
loop_
_publ_author_name
'Craig, Robert A.'
'Roizen, Jennifer L.'
'Smith, Russell C.'
'Jones, Amanda C.'
'Virgil, Scott C.'
'Stoltz, Brian M.'

_publ_section_title
;
 Correction: Enantioselective, convergent synthesis of the ineleganolide
 core by a tandem annulation cascade
;
_journal_name_full 'Chemical Science'
_journal_paper_doi 10.1039/C8SC90236D
_journal_year 2019
_chemical_absolute_configuration ad
_chemical_formula_moiety 'C19 H22 O5'
_chemical_formula_sum 'C19 H22 O5'
_chemical_formula_weight 330.36
_space_group_crystal_system monoclinic
_space_group_IT_number 5
_space_group_name_Hall 'C 2y'
_space_group_name_H-M_alt 'C 1 2 1'
_symmetry_space_group_name_Hall 'C 2y'
_symmetry_space_group_name_H-M 'C 1 2 1'
_atom_sites_solution_hydrogens geom
_atom_sites_solution_primary dual
_audit_creation_date 2017-07-27
_audit_creation_method
;
Olex2 1.2
(compiled 2017.07.20 svn.r3457 for OlexSys, GUI svn.r5370),
 SHELXL-2017/1,
 and manual edit
;
_audit_update_record
;
2018-12-17 deposited with the CCDC.
2019-01-14 downloaded from the CCDC.
;
_cell_angle_alpha 90
_cell_angle_beta 107.751(5)
_cell_angle_gamma 90
_cell_formula_units_Z 4
_cell_length_a 22.5468(19)
_cell_length_b 10.4722(9)
_cell_length_c 7.3277(5)
_cell_measurement_reflns_used 9808
_cell_measurement_temperature 100
_cell_measurement_theta_max 79.06
_cell_measurement_theta_min 4.70
_cell_volume 1647.8(2)
_computing_cell_refinement 'SAINT V8.38A (Bruker-AXS, 2016)'
_computing_data_collection 'BIS V6.2.1/2016-03-01'
_computing_data_reduction 'SAINT V8.38A (Bruker-AXS, 2016)'
_computing_molecular_graphics 'DIAMOND 3 (Crystal Impact, 1999)'
_computing_publication_material 'Olex2 (Dolomanov et al., 2009)'
_computing_structure_refinement 'SHELXL-2017/1 (Sheldrick, 2015)'
_computing_structure_solution 'SHELXT-2014/5 (Sheldrick, 2013)'
_diffrn_ambient_temperature 100
_diffrn_detector 'CMOS Area Detector'
_diffrn_detector_area_resol_mean 10.24
_diffrn_detector_type 'Bruker PHOTON 100 CMOS'
_diffrn_measured_fraction_theta_full 0.999
_diffrn_measured_fraction_theta_max 0.996
_diffrn_measurement_device '\k-geometry diffractometer'
_diffrn_measurement_device_type 'Bruker D8 VENTURE Kappa Duo PHOTON 100 CMOS'
_diffrn_radiation_monochromator 'multilayer mirrors'
_diffrn_radiation_type CuK\a
_diffrn_radiation_wavelength 1.54178
_diffrn_reflns_av_R_equivalents 0.0367
_diffrn_reflns_av_unetI/netI 0.0230
_diffrn_reflns_Laue_measured_fraction_full 0.999
_diffrn_reflns_Laue_measured_fraction_max 0.996
_diffrn_reflns_limit_h_max 28
_diffrn_reflns_limit_h_min -28
_diffrn_reflns_limit_k_max 13
_diffrn_reflns_limit_k_min -12
_diffrn_reflns_limit_l_max 9
_diffrn_reflns_limit_l_min -9
_diffrn_reflns_number 19495
_diffrn_reflns_point_group_measured_fraction_full 0.999
_diffrn_reflns_point_group_measured_fraction_max 0.987
_diffrn_reflns_theta_full 67.000
_diffrn_reflns_theta_max 79.209
_diffrn_reflns_theta_min 4.698
_diffrn_source 'I\mS HB micro-focus sealed tube'
_diffrn_source_current 1
_diffrn_source_power 0.05
_diffrn_source_type 'Incoatech I\mS HB'
_diffrn_source_voltage 50
_exptl_absorpt_coefficient_mu 0.787
_exptl_absorpt_correction_T_max 1.0000
_exptl_absorpt_correction_T_min 0.8733
_exptl_absorpt_correction_type multi-scan
_exptl_absorpt_process_details
;
SADABS-2016/2 (Bruker,2016/2) was used for absorption correction.
wR2(int) was 0.1158 before and 0.0600 after correction. The Ratio
of minimum to maximum transmission is 0.8733. The \l/2 correction
factor is Not present.
;
_exptl_crystal_colour colourless
_exptl_crystal_colour_primary colourless
_exptl_crystal_density_diffrn 1.332
_exptl_crystal_description plate
_exptl_crystal_F_000 704
_exptl_crystal_size_max 0.32
_exptl_crystal_size_mid 0.13
_exptl_crystal_size_min 0.06
_refine_diff_density_max 0.212
_refine_diff_density_min -0.159
_refine_diff_density_rms 0.035
_refine_ls_abs_structure_details
;
 Flack x determined using 1609 quotients [(I+)-(I-)]/[(I+)+(I-)]
 (Parsons, Flack and Wagner, Acta Cryst. B69 (2013) 249-259).
;
_refine_ls_abs_structure_Flack 0.06(4)
_refine_ls_extinction_method none
_refine_ls_goodness_of_fit_ref 1.048
_refine_ls_hydrogen_treatment constr
_refine_ls_matrix_type full
_refine_ls_number_parameters 240
_refine_ls_number_reflns 3531
_refine_ls_number_restraints 1
_refine_ls_restrained_S_all 1.048
_refine_ls_R_factor_all 0.0277
_refine_ls_R_factor_gt 0.0274
_refine_ls_shift/su_max 0.000
_refine_ls_shift/su_mean 0.000
_refine_ls_structure_factor_coef Fsqd
_refine_ls_weighting_details 'w=1/[\s^2^(Fo^2^)+(0.0387P)^2^+0.5302P] where P=(Fo^2^+2Fc^2^)/3'
_refine_ls_weighting_scheme calc
_refine_ls_wR_factor_gt 0.0697
_refine_ls_wR_factor_ref 0.0699
_reflns_Friedel_coverage 0.876
_reflns_Friedel_fraction_full 0.999
_reflns_Friedel_fraction_max 0.977
_reflns_number_gt 3498
_reflns_number_total 3531
_reflns_threshold_expression 'I > 2\s(I)'
_cod_data_source_file c8sc90236d2.cif
_cod_data_source_block p17139
_cod_database_code 1550479
_shelx_shelxl_version_number 2017/1
_shelx_space_group_comment
;
The symmetry employed for this shelxl refinement is uniquely defined
by the following loop, which should always be used as a source of
symmetry information in preference to the above space-group names.
They are only intended as comments.
;
_shelx_estimated_absorpt_t_max 0.954
_shelx_estimated_absorpt_t_min 0.787
_refine_ls_abs_structure_hooft 0.08(4)
_olex2_refinement_description
;
1. Fixed Uiso
 At 1.2 times of:
  All C(H) groups, All C(H,H) groups
 At 1.5 times of:
  All C(H,H,H) groups, All O(H) groups
2. Others
 Sof(C17A)=Sof(H17D)=Sof(H17E)=Sof(H17F)=Sof(C18A)=Sof(H18C)=Sof(H18D)=1-FVAR(1)
 Sof(C17)=Sof(H17A)=Sof(H17B)=Sof(H17C)=Sof(C18)=Sof(H18A)=Sof(H18B)=FVAR(1)
3.a Ternary CH refined with riding coordinates:
 C2(H2), C5(H5), C11(H11), C14(H14), C15(H15)
3.b Secondary CH2 refined with riding coordinates:
 C4(H4A,H4B), C6(H6A,H6B), C9(H9A,H9B), C13(H13A,H13B)
3.c X=CH2 refined with riding coordinates:
 C18(H18A,H18B), C18A(H18C,H18D)
3.d Idealised Me refined as rotating group:
 C17(H17A,H17B,H17C), C17A(H17D,H17E,H17F), C19(H19A,H19B,H19C)
3.e Idealised tetrahedral OH refined as rotating group:
 O4(H4)
;
_olex2_submission_special_instructions 'No special instructions were received'

loop_
_space_group_symop_operation_xyz
'x, y, z'
'-x, y, -z'
'x+1/2, y+1/2, z'
'-x+1/2, y+1/2, -z'

loop_
_atom_site_label
_atom_site_type_symbol
_atom_site_fract_x
_atom_site_fract_y
_atom_site_fract_z
_atom_site_U_iso_or_equiv
_atom_site_adp_type
_atom_site_occupancy
_atom_site_site_symmetry_order
_atom_site_calc_flag
_atom_site_refinement_flags_posn
_atom_site_refinement_flags_occupancy
_atom_site_disorder_assembly
_atom_site_disorder_group
O1 O 0.23712(6) 0.35782(12) 1.13320(18) 0.0263(3) Uani 1 1 d . . . .
O2 O 0.33298(6) 0.33911(13) 1.11652(18) 0.0289(3) Uani 1 1 d . . . .
O3 O 0.26431(6) 0.67848(12) 0.31508(17) 0.0249(3) Uani 1 1 d . . . .
O4 O 0.05991(6) 0.32240(13) 0.6574(2) 0.0301(3) Uani 1 1 d . . . .
H4 H 0.051787 0.345385 0.542586 0.045 Uiso 1 1 calc GR . . .
O5 O 0.10499(6) 0.49135(14) 0.39801(17) 0.0295(3) Uani 1 1 d . . . .
C1 C 0.28415(8) 0.39480(16) 1.0668(2) 0.0215(3) Uani 1 1 d . . . .
C2 C 0.26543(7) 0.51484(15) 0.9421(2) 0.0180(3) Uani 1 1 d . . . .
H2 H 0.282978 0.588051 1.029519 0.022 Uiso 1 1 calc R . . .
C3 C 0.29080(7) 0.53076(14) 0.7731(2) 0.0173(3) Uani 1 1 d . . . .
C4 C 0.35799(8) 0.49235(18) 0.8135(2) 0.0236(3) Uani 1 1 d . . . .
H4A H 0.364359 0.408732 0.879696 0.028 Uiso 1 1 calc R . . .
H4B H 0.384466 0.555591 0.902089 0.028 Uiso 1 1 calc R . . .
C5 C 0.37965(7) 0.48220(16) 0.6361(2) 0.0211(3) Uani 1 1 d . . . .
H5 H 0.356653 0.409773 0.556502 0.025 Uiso 1 1 calc R . . .
C6 C 0.36087(8) 0.60431(18) 0.5205(3) 0.0256(4) Uani 1 1 d . . . .
H6A H 0.382688 0.677755 0.597113 0.031 Uiso 1 1 calc R . . .
H6B H 0.373731 0.599069 0.403097 0.031 Uiso 1 1 calc R . . .
C7 C 0.29179(8) 0.62554(15) 0.4660(2) 0.0192(3) Uani 1 1 d . . . .
C8 C 0.25865(7) 0.58747(15) 0.6060(2) 0.0173(3) Uani 1 1 d . . . .
C9 C 0.19067(8) 0.62977(16) 0.5454(2) 0.0192(3) Uani 1 1 d . . . .
H9A H 0.185401 0.696445 0.634942 0.023 Uiso 1 1 calc R . . .
H9B H 0.180064 0.668235 0.415989 0.023 Uiso 1 1 calc R . . .
C10 C 0.14604(7) 0.52167(16) 0.5422(2) 0.0197(3) Uani 1 1 d . . . .
C11 C 0.15547(7) 0.45161(15) 0.7281(2) 0.0184(3) Uani 1 1 d . . . .
H11 H 0.176945 0.369352 0.719183 0.022 Uiso 1 1 calc R . . .
C12 C 0.09576(8) 0.41864(16) 0.7791(3) 0.0220(3) Uani 1 1 d . . . .
C13 C 0.12370(8) 0.36506(18) 0.9824(3) 0.0268(4) Uani 1 1 d . . . .
H13A H 0.094472 0.376358 1.058193 0.032 Uiso 1 1 calc R . . .
H13B H 0.133296 0.273058 0.978189 0.032 Uiso 1 1 calc R . . .
C14 C 0.18327(8) 0.44223(17) 1.0690(2) 0.0223(3) Uani 1 1 d . . . .
H14 H 0.179599 0.498341 1.175465 0.027 Uiso 1 1 calc R . . .
C15 C 0.19512(7) 0.52125(15) 0.9064(2) 0.0178(3) Uani 1 1 d . . . .
H15 H 0.180892 0.611487 0.909004 0.021 Uiso 1 1 calc R . . .
C16 C 0.44859(8) 0.45242(19) 0.6909(3) 0.0277(4) Uani 1 1 d . . . .
C17 C 0.4669(2) 0.3216(5) 0.7647(16) 0.044(2) Uani 0.515(17) 1 d . P A 1
H17A H 0.456738 0.309178 0.884346 0.066 Uiso 0.515(17) 1 calc GR P A 1
H17B H 0.511805 0.310410 0.788856 0.066 Uiso 0.515(17) 1 calc GR P A 1
H17C H 0.444286 0.258828 0.669719 0.066 Uiso 0.515(17) 1 calc GR P A 1
C17A C 0.4928(6) 0.5526(14) 0.7610(14) 0.0327(18) Uani 0.485(17) 1 d . P A 2
H17D H 0.484110 0.623001 0.668445 0.049 Uiso 0.485(17) 1 calc GR P A 2
H17E H 0.534896 0.520127 0.778798 0.049 Uiso 0.485(17) 1 calc GR P A 2
H17F H 0.489511 0.583501 0.883891 0.049 Uiso 0.485(17) 1 calc GR P A 2
C18 C 0.4926(5) 0.5439(11) 0.7023(14) 0.0278(16) Uani 0.515(17) 1 d . P A 1
H18A H 0.535462 0.524161 0.757894 0.033 Uiso 0.515(17) 1 calc R P A 1
H18B H 0.480404 0.627308 0.654650 0.033 Uiso 0.515(17) 1 calc R P A 1
C18A C 0.4654(2) 0.3316(5) 0.6517(17) 0.043(2) Uani 0.485(17) 1 d . P A 2
H18C H 0.508011 0.311808 0.671113 0.051 Uiso 0.485(17) 1 calc R P A 2
H18D H 0.434429 0.268008 0.605319 0.051 Uiso 0.485(17) 1 calc R P A 2
C19 C 0.05505(8) 0.53574(18) 0.7782(3) 0.0262(4) Uani 1 1 d . . . .
H19A H 0.043246 0.575507 0.651096 0.039 Uiso 1 1 calc GR . . .
H19B H 0.078397 0.597243 0.874126 0.039 Uiso 1 1 calc GR . . .
H19C H 0.017459 0.509454 0.808770 0.039 Uiso 1 1 calc GR . . .

loop_
_atom_site_aniso_label
_atom_site_aniso_U_11
_atom_site_aniso_U_22
_atom_site_aniso_U_33
_atom_site_aniso_U_23
_atom_site_aniso_U_13
_atom_site_aniso_U_12
O1 0.0255(6) 0.0280(7) 0.0290(6) 0.0121(5) 0.0137(5) 0.0020(5)
O2 0.0255(6) 0.0286(7) 0.0341(7) 0.0137(6) 0.0113(5) 0.0040(5)
O3 0.0293(6) 0.0270(6) 0.0195(5) 0.0043(5) 0.0087(5) -0.0043(5)
O4 0.0262(6) 0.0256(6) 0.0421(7) -0.0099(6) 0.0157(6) -0.0072(5)
O5 0.0239(6) 0.0416(8) 0.0237(6) -0.0053(5) 0.0083(5) -0.0047(5)
C1 0.0231(8) 0.0226(8) 0.0203(7) 0.0041(6) 0.0089(6) -0.0029(6)
C2 0.0209(7) 0.0175(7) 0.0175(7) 0.0014(6) 0.0088(6) 0.0001(6)
C3 0.0209(7) 0.0134(7) 0.0207(7) -0.0003(6) 0.0111(6) -0.0014(6)
C4 0.0223(7) 0.0282(9) 0.0233(8) 0.0059(6) 0.0111(6) 0.0047(6)
C5 0.0219(7) 0.0198(7) 0.0255(8) -0.0001(6) 0.0129(6) -0.0012(6)
C6 0.0239(8) 0.0294(9) 0.0281(8) 0.0067(7) 0.0146(7) -0.0029(7)
C7 0.0236(8) 0.0165(7) 0.0194(7) -0.0001(6) 0.0094(6) -0.0037(6)
C8 0.0201(7) 0.0144(7) 0.0199(7) -0.0015(5) 0.0097(6) -0.0013(6)
C9 0.0228(8) 0.0179(7) 0.0184(7) 0.0018(6) 0.0084(6) 0.0025(6)
C10 0.0188(7) 0.0210(8) 0.0222(7) -0.0033(6) 0.0106(6) 0.0028(6)
C11 0.0190(7) 0.0153(7) 0.0238(8) -0.0022(6) 0.0106(6) 0.0017(6)
C12 0.0210(8) 0.0179(7) 0.0314(8) -0.0038(6) 0.0143(6) -0.0022(6)
C13 0.0257(8) 0.0243(8) 0.0357(9) 0.0044(7) 0.0171(7) -0.0022(7)
C14 0.0241(8) 0.0226(8) 0.0239(8) 0.0035(6) 0.0128(6) 0.0016(6)
C15 0.0210(7) 0.0162(7) 0.0199(7) 0.0008(6) 0.0116(6) 0.0013(6)
C16 0.0241(9) 0.0297(9) 0.0339(9) 0.0039(7) 0.0160(7) 0.0027(7)
C17 0.032(2) 0.034(2) 0.070(5) 0.009(3) 0.021(2) 0.0071(17)
C17A 0.023(2) 0.050(4) 0.027(4) -0.001(4) 0.010(3) -0.003(2)
C18 0.022(2) 0.035(3) 0.032(4) 0.000(4) 0.014(3) -0.0036(17)
C18A 0.032(2) 0.028(2) 0.076(6) 0.004(3) 0.029(3) 0.0091(18)
C19 0.0226(8) 0.0272(9) 0.0326(9) -0.0036(7) 0.0140(7) 0.0031(7)

loop_
_atom_type_symbol
_atom_type_description
_atom_type_scat_dispersion_real
_atom_type_scat_dispersion_imag
_atom_type_scat_source
C C 0.0181 0.0091 'International Tables Vol C Tables 4.2.6.8 and 6.1.1.4'
H H 0.0000 0.0000 'International Tables Vol C Tables 4.2.6.8 and 6.1.1.4'
O O 0.0492 0.0322 'International Tables Vol C Tables 4.2.6.8 and 6.1.1.4'

loop_
_exptl_crystal_face_index_h
_exptl_crystal_face_index_k
_exptl_crystal_face_index_l
_exptl_crystal_face_perp_dist
1.00 0.00 0.00 0.0600
-1.00 0.00 0.00 0.0640
1.00 0.00 -1.00 0.0320
-1.00 0.00 1.00 0.0180
0.00 1.00 0.00 0.1330
0.00 -1.00 0.00 0.1610
8.00 -2.00 -1.00 0.1160
7.00 0.00 -2.00 0.0500
-7.00 -5.00 0.00 0.1560
9.00 4.00 -1.00 0.1090

loop_
_geom_angle_atom_site_label_1
_geom_angle_atom_site_label_2
_geom_angle_atom_site_label_3
_geom_angle
C1 O1 C14 112.18(12)
C12 O4 H4 109.5
O1 C1 C2 110.20(14)
O2 C1 O1 119.94(15)
O2 C1 C2 129.72(15)
C1 C2 H2 105.3
C3 C2 C1 118.02(13)
C3 C2 H2 105.3
C3 C2 C15 118.89(12)
C15 C2 C1 102.75(12)
C15 C2 H2 105.3
C4 C3 C2 114.52(13)
C8 C3 C2 123.54(13)
C8 C3 C4 121.56(13)
C3 C4 H4A 108.6
C3 C4 H4B 108.6
C3 C4 C5 114.51(13)
H4A C4 H4B 107.6
C5 C4 H4A 108.6
C5 C4 H4B 108.6
C4 C5 H5 107.8
C6 C5 C4 107.99(13)
C6 C5 H5 107.8
C16 C5 C4 110.96(14)
C16 C5 H5 107.8
C16 C5 C6 114.19(14)
C5 C6 H6A 109.4
C5 C6 H6B 109.4
H6A C6 H6B 108.0
C7 C6 C5 111.28(13)
C7 C6 H6A 109.4
C7 C6 H6B 109.4
O3 C7 C6 120.40(14)
O3 C7 C8 121.31(14)
C8 C7 C6 118.19(13)
C3 C8 C7 119.68(14)
C3 C8 C9 127.11(13)
C7 C8 C9 112.99(13)
C8 C9 H9A 109.0
C8 C9 H9B 109.0
H9A C9 H9B 107.8
C10 C9 C8 113.11(13)
C10 C9 H9A 109.0
C10 C9 H9B 109.0
O5 C10 C9 122.45(15)
O5 C10 C11 121.31(15)
C11 C10 C9 116.24(13)
C10 C11 H11 107.4
C10 C11 C12 115.84(13)
C10 C11 C15 115.26(13)
C12 C11 H11 107.4
C15 C11 H11 107.4
C15 C11 C12 103.09(12)
O4 C12 C11 112.21(13)
O4 C12 C13 109.61(14)
O4 C12 C19 109.84(14)
C13 C12 C11 100.76(13)
C19 C12 C11 112.72(14)
C19 C12 C13 111.40(14)
C12 C13 H13A 110.8
C12 C13 H13B 110.8
H13A C13 H13B 108.8
C14 C13 C12 104.96(13)
C14 C13 H13A 110.8
C14 C13 H13B 110.8
O1 C14 C13 110.66(14)
O1 C14 H14 111.3
O1 C14 C15 104.56(12)
C13 C14 H14 111.3
C13 C14 C15 107.48(14)
C15 C14 H14 111.3
C2 C15 C14 105.05(12)
C2 C15 H15 111.1
C11 C15 C2 115.63(12)
C11 C15 C14 102.20(13)
C11 C15 H15 111.1
C14 C15 H15 111.1
C17 C16 C5 115.8(3)
C17A C16 C5 119.3(6)
C18 C16 C5 122.7(5)
C18 C16 C17 120.6(6)
C18A C16 C5 117.4(3)
C18A C16 C17A 122.9(6)
C16 C17 H17A 109.5
C16 C17 H17B 109.5
C16 C17 H17C 109.5
H17A C17 H17B 109.5
H17A C17 H17C 109.5
H17B C17 H17C 109.5
C16 C17A H17D 109.5
C16 C17A H17E 109.5
C16 C17A H17F 109.5
H17D C17A H17E 109.5
H17D C17A H17F 109.5
H17E C17A H17F 109.5
C16 C18 H18A 120.0
C16 C18 H18B 120.0
H18A C18 H18B 120.0
C16 C18A H18C 120.0
C16 C18A H18D 120.0
H18C C18A H18D 120.0
C12 C19 H19A 109.5
C12 C19 H19B 109.5
C12 C19 H19C 109.5
H19A C19 H19B 109.5
H19A C19 H19C 109.5
H19B C19 H19C 109.5

loop_
_geom_bond_atom_site_label_1
_geom_bond_atom_site_label_2
_geom_bond_distance
O1 C1 1.351(2)
O1 C14 1.459(2)
O2 C1 1.200(2)
O3 C7 1.223(2)
O4 H4 0.8400
O4 C12 1.423(2)
O5 C10 1.215(2)
C1 C2 1.535(2)
C2 H2 1.0000
C2 C3 1.5237(19)
C2 C15 1.527(2)
C3 C4 1.507(2)
C3 C8 1.355(2)
C4 H4A 0.9900
C4 H4B 0.9900
C4 C5 1.525(2)
C5 H5 1.0000
C5 C6 1.521(2)
C5 C16 1.515(2)
C6 H6A 0.9900
C6 H6B 0.9900
C6 C7 1.502(2)
C7 C8 1.496(2)
C8 C9 1.526(2)
C9 H9A 0.9900
C9 H9B 0.9900
C9 C10 1.510(2)
C10 C11 1.504(2)
C11 H11 1.0000
C11 C12 1.542(2)
C11 C15 1.525(2)
C12 C13 1.536(2)
C12 C19 1.531(2)
C13 H13A 0.9900
C13 H13B 0.9900
C13 C14 1.530(2)
C14 H14 1.0000
C14 C15 1.540(2)
C15 H15 1.0000
C16 C17 1.485(6)
C16 C17A 1.430(13)
C16 C18 1.363(11)
C16 C18A 1.376(5)
C17 H17A 0.9800
C17 H17B 0.9800
C17 H17C 0.9800
C17A H17D 0.9800
C17A H17E 0.9800
C17A H17F 0.9800
C18 H18A 0.9500
C18 H18B 0.9500
C18A H18C 0.9500
C18A H18D 0.9500
C19 H19A 0.9800
C19 H19B 0.9800
C19 H19C 0.9800

loop_
_geom_torsion_atom_site_label_1
_geom_torsion_atom_site_label_2
_geom_torsion_atom_site_label_3
_geom_torsion_atom_site_label_4
_geom_torsion
O1 C1 C2 C3 -146.69(14)
O1 C1 C2 C15 -13.73(17)
O1 C14 C15 C2 -22.20(16)
O1 C14 C15 C11 98.89(14)
O2 C1 C2 C3 37.7(3)
O2 C1 C2 C15 170.70(18)
O3 C7 C8 C3 -178.99(15)
O3 C7 C8 C9 -3.9(2)
O4 C12 C13 C14 152.44(13)
O5 C10 C11 C12 -42.8(2)
O5 C10 C11 C15 -163.26(15)
C1 O1 C14 C13 129.81(15)
C1 O1 C14 C15 14.37(19)
C1 C2 C3 C4 -40.78(19)
C1 C2 C3 C8 146.15(15)
C1 C2 C15 C11 -90.37(15)
C1 C2 C15 C14 21.45(15)
C2 C3 C4 C5 168.14(13)
C2 C3 C8 C7 166.15(14)
C2 C3 C8 C9 -8.1(2)
C3 C2 C15 C11 42.1(2)
C3 C2 C15 C14 153.91(14)
C3 C4 C5 C6 50.14(18)
C3 C4 C5 C16 176.00(15)
C3 C8 C9 C10 -58.7(2)
C4 C3 C8 C7 -6.4(2)
C4 C3 C8 C9 179.26(15)
C4 C5 C6 C7 -57.90(18)
C4 C5 C16 C17 70.8(5)
C4 C5 C16 C17A -78.4(5)
C4 C5 C16 C18 -98.9(5)
C4 C5 C16 C18A 108.1(6)
C5 C6 C7 O3 -147.67(16)
C5 C6 C7 C8 35.9(2)
C6 C5 C16 C17 -166.9(5)
C6 C5 C16 C17A 43.9(5)
C6 C5 C16 C18 23.4(5)
C6 C5 C16 C18A -129.6(6)
C6 C7 C8 C3 -2.6(2)
C6 C7 C8 C9 172.42(15)
C7 C8 C9 C10 126.68(14)
C8 C3 C4 C5 -18.6(2)
C8 C9 C10 O5 -120.83(16)
C8 C9 C10 C11 58.53(17)
C9 C10 C11 C12 137.82(14)
C9 C10 C11 C15 17.37(19)
C10 C11 C12 O4 70.14(18)
C10 C11 C12 C13 -173.34(14)
C10 C11 C12 C19 -54.51(19)
C10 C11 C15 C2 -79.03(17)
C10 C11 C15 C14 167.49(13)
C11 C12 C13 C14 34.01(16)
C12 C11 C15 C2 153.77(13)
C12 C11 C15 C14 40.29(15)
C12 C13 C14 O1 -123.42(14)
C12 C13 C14 C15 -9.82(17)
C13 C14 C15 C2 -139.84(14)
C13 C14 C15 C11 -18.75(16)
C14 O1 C1 O2 175.66(16)
C14 O1 C1 C2 -0.42(19)
C15 C2 C3 C4 -166.18(14)
C15 C2 C3 C8 20.7(2)
C15 C11 C12 O4 -163.04(14)
C15 C11 C12 C13 -46.51(15)
C15 C11 C12 C19 72.32(17)
C16 C5 C6 C7 178.17(15)
C19 C12 C13 C14 -85.78(16)
